data_4347374
loop_
_publ_author_name
'Gao, Xiaonan'
'Fu, Ai-Yun'
'Wang, Yao-Yu'

_publ_section_title
;
 Shape-Asymmetry Supramolecular Isomerism in Asymmetrical Ligand PCPs and
 the Expression Method of Three-Level Isomerism.
;
_journal_issue 9
_journal_name_full 'Inorganic chemistry'
_journal_page_first 4330
_journal_page_last 4334
_journal_paper_doi 10.1021/acs.inorgchem.6b00081
_journal_volume 55
_journal_year 2016
_chemical_formula_sum 'C24 H16 N10 Ni'
_chemical_formula_weight 503.18
_space_group_IT_number 148
_space_group_name_Hall '-R 3'
_space_group_name_H-M_alt 'R -3 :H'
_symmetry_cell_setting trigonal
_symmetry_space_group_name_H-M 'R -3 :H'
_atom_sites_solution_hydrogens geom
_atom_sites_solution_primary direct
_atom_sites_solution_secondary difmap
_audit_creation_method SHELXL-97
_cell_angle_alpha 90.00
_cell_angle_beta 90.00
_cell_angle_gamma 120.00
_cell_formula_units_Z 9
_cell_length_a 27.7371(17)
_cell_length_b 27.7371(17)
_cell_length_c 9.6225(12)
_cell_measurement_reflns_used 1441
_cell_measurement_temperature 296(2)
_cell_measurement_theta_max 18.858
_cell_measurement_theta_min 2.544
_cell_volume 6411.2(10)
_computing_cell_refinement 'Bruker SMART'
_computing_data_collection 'Bruker SMART'
_computing_data_reduction 'Bruker SAINT'
_computing_molecular_graphics 'Bruker SHELXTL'
_computing_publication_material 'Bruker SHELXTL'
_computing_structure_refinement 'SHELXL-97 (Sheldrick, 1997)'
_computing_structure_solution 'SHELXS-97 (Sheldrick, 1990)'
_diffrn_ambient_temperature 296(2)
_diffrn_measured_fraction_theta_full 1.000
_diffrn_measured_fraction_theta_max 1.000
_diffrn_measurement_device_type 'CCD area detector'
_diffrn_measurement_method 'phi and omega scans'
_diffrn_radiation_monochromator graphite
_diffrn_radiation_source 'fine-focus sealed tube'
_diffrn_radiation_type MoK\a
_diffrn_radiation_wavelength 0.71073
_diffrn_reflns_av_R_equivalents 0.0734
_diffrn_reflns_av_sigmaI/netI 0.1060
_diffrn_reflns_limit_h_max 33
_diffrn_reflns_limit_h_min -33
_diffrn_reflns_limit_k_max 33
_diffrn_reflns_limit_k_min -31
_diffrn_reflns_limit_l_max 9
_diffrn_reflns_limit_l_min -11
_diffrn_reflns_number 11174
_diffrn_reflns_theta_full 25.71
_diffrn_reflns_theta_max 25.71
_diffrn_reflns_theta_min 1.47
_exptl_absorpt_coefficient_mu 0.709
_exptl_absorpt_correction_T_max 0.8596
_exptl_absorpt_correction_T_min 0.8261
_exptl_absorpt_correction_type none
_exptl_crystal_colour pink
_exptl_crystal_density_diffrn 1.173
_exptl_crystal_density_method 'not measured'
_exptl_crystal_description block
_exptl_crystal_F_000 2322
_exptl_crystal_size_max 0.28
_exptl_crystal_size_mid 0.25
_exptl_crystal_size_min 0.22
_platon_squeeze_details
;
;
_refine_diff_density_max 0.292
_refine_diff_density_min -0.518
_refine_diff_density_rms '0.057 -------------------------------------------------------------------'
_refine_ls_extinction_method none
_refine_ls_goodness_of_fit_ref 1.038
_refine_ls_hydrogen_treatment mixed
_refine_ls_matrix_type full
_refine_ls_number_parameters 160
_refine_ls_number_reflns 2713
_refine_ls_number_restraints 0
_refine_ls_restrained_S_all 1.038
_refine_ls_R_factor_all 0.1342
_refine_ls_R_factor_gt 0.0475
_refine_ls_shift/su_max 0.000
_refine_ls_shift/su_mean 0.000
_refine_ls_structure_factor_coef Fsqd
_refine_ls_weighting_details 'calc w=1/[\s^2^(Fo^2^)+(0.0253P)^2^+0.0000P] where P=(Fo^2^+2Fc^2^)/3'
_refine_ls_weighting_scheme calc
_refine_ls_wR_factor_gt 0.0823
_refine_ls_wR_factor_ref 0.0926
_reflns_number_gt 1138
_reflns_number_total 2713
_reflns_threshold_expression >2sigma(I)
_cod_data_source_file ic6b00081_si_001.cif
_cod_data_source_block 3
_cod_depositor_comments
;
The following automatic conversions were performed:

data item '_symmetry_cell_setting' value 'Trigonal' was changed to
'trigonal' in accordance with the
/home/saulius/struct/COD-crude-data/automatic-downloads/DataCite-retrospective/ACS/depositions/lib/dictionaries/cif_core.dic
dictionary named 'cif_core.dic' version 2.4.2 last updated on
2011-04-26.

Automatic conversion script
Id: cif_fix_values 6909 2019-04-08 15:41:33Z antanas 
;
_cod_original_sg_symbol_H-M R-3
_cod_database_code 4347374

loop_
_symmetry_equiv_pos_as_xyz
'x, y, z'
'-y, x-y, z'
'-x+y, -x, z'
'x+2/3, y+1/3, z+1/3'
'-y+2/3, x-y+1/3, z+1/3'
'-x+y+2/3, -x+1/3, z+1/3'
'x+1/3, y+2/3, z+2/3'
'-y+1/3, x-y+2/3, z+2/3'
'-x+y+1/3, -x+2/3, z+2/3'
'-x, -y, -z'
'y, -x+y, -z'
'x-y, x, -z'
'-x+2/3, -y+1/3, -z+1/3'
'y+2/3, -x+y+1/3, -z+1/3'
'x-y+2/3, x+1/3, -z+1/3'
'-x+1/3, -y+2/3, -z+2/3'
'y+1/3, -x+y+2/3, -z+2/3'
'x-y+1/3, x+2/3, -z+2/3'

loop_
_atom_site_label
_atom_site_type_symbol
_atom_site_fract_x
_atom_site_fract_y
_atom_site_fract_z
_atom_site_U_iso_or_equiv
_atom_site_adp_type
_atom_site_occupancy
_atom_site_symmetry_multiplicity
_atom_site_calc_flag
_atom_site_refinement_flags
Ni1 Ni 0.8333 0.6667 0.6667 0.0631(3) Uani 1 2 d S
N1 N 0.79182(11) 0.72059(12) 0.8897(3) 0.0540(8) Uani 1 1 d .
N2 N 0.80306(11) 0.68101(13) 0.8430(3) 0.0540(8) Uani 1 1 d .
N3 N 0.76598(12) 0.65348(13) 1.0543(3) 0.0616(9) Uani 1 1 d .
N4 N 0.81872(11) 0.59650(13) 0.7958(3) 0.0615(9) Uani 1 1 d .
N5 N 0.70979(12) 0.79257(13) 1.2458(3) 0.0612(9) Uani 1 1 d .
C1 C 0.83083(17) 0.55633(19) 0.7679(5) 0.0835(13) Uani 1 1 d .
H1 H 0.8453 0.5557 0.6811 0.100 Uiso 1 1 calc R
C2 C 0.8226(2) 0.5165(2) 0.8629(6) 0.1032(16) Uani 1 1 d .
H2 H 0.8319 0.4895 0.8412 0.124 Uiso 1 1 calc R
C3 C 0.8005(2) 0.5164(2) 0.9909(5) 0.1027(16) Uani 1 1 d .
H3 H 0.7943 0.4892 1.0563 0.123 Uiso 1 1 calc R
C4 C 0.78795(17) 0.5570(2) 1.0202(4) 0.0822(13) Uani 1 1 d .
H4 H 0.7730 0.5578 1.1061 0.099 Uiso 1 1 calc R
C5 C 0.79764(15) 0.59666(17) 0.9215(5) 0.0612(11) Uani 1 1 d .
C6 C 0.78742(14) 0.64302(17) 0.9414(4) 0.0536(10) Uani 1 1 d .
C7 C 0.76948(14) 0.70178(17) 1.0151(4) 0.0537(10) Uani 1 1 d .
C8 C 0.74161(16) 0.81320(15) 1.1335(4) 0.0700(12) Uani 1 1 d .
H8 H 0.7508 0.8488 1.1044 0.084 Uiso 1 1 calc R
C9 C 0.76148(16) 0.78517(17) 1.0588(4) 0.0730(12) Uani 1 1 d .
H9 H 0.7828 0.8015 0.9798 0.088 Uiso 1 1 calc R
C10 C 0.75050(14) 0.73350(16) 1.0982(4) 0.0511(10) Uani 1 1 d .
C11 C 0.71935(16) 0.71246(16) 1.2168(4) 0.0747(12) Uani 1 1 d .
H11 H 0.7114 0.6778 1.2504 0.090 Uiso 1 1 calc R
C12 C 0.69988(16) 0.74277(16) 1.2859(4) 0.0758(13) Uani 1 1 d .
H12 H 0.6785 0.7274 1.3654 0.091 Uiso 1 1 calc R

loop_
_atom_site_aniso_label
_atom_site_aniso_U_11
_atom_site_aniso_U_22
_atom_site_aniso_U_33
_atom_site_aniso_U_23
_atom_site_aniso_U_13
_atom_site_aniso_U_12
Ni1 0.0587(5) 0.0841(6) 0.0602(4) -0.0257(4) -0.0135(4) 0.0460(5)
N1 0.051(2) 0.070(2) 0.052(2) -0.0176(18) -0.0033(16) 0.0389(18)
N2 0.051(2) 0.068(2) 0.054(2) -0.0157(18) -0.0097(16) 0.0374(19)
N3 0.068(2) 0.064(2) 0.064(2) -0.0128(19) -0.0007(18) 0.041(2)
N4 0.062(2) 0.076(2) 0.063(2) -0.0221(19) -0.0108(18) 0.047(2)
N5 0.082(2) 0.055(2) 0.053(2) 0.0103(17) 0.0249(18) 0.0386(19)
C1 0.095(3) 0.085(4) 0.090(4) -0.022(3) -0.005(3) 0.060(3)
C2 0.136(5) 0.101(4) 0.114(4) -0.019(4) -0.001(4) 0.090(4)
C3 0.135(4) 0.102(4) 0.105(4) 0.000(3) -0.004(4) 0.085(4)
C4 0.100(4) 0.088(4) 0.078(3) -0.006(3) 0.002(3) 0.062(3)
C5 0.055(3) 0.069(3) 0.065(3) -0.014(3) -0.011(2) 0.035(2)
C6 0.049(3) 0.063(3) 0.059(3) -0.022(2) -0.010(2) 0.036(2)
C7 0.049(3) 0.065(3) 0.057(3) -0.014(2) -0.001(2) 0.035(2)
C8 0.083(3) 0.056(3) 0.077(3) 0.020(2) 0.037(3) 0.040(2)
C9 0.096(3) 0.076(3) 0.064(3) 0.014(2) 0.037(2) 0.056(3)
C10 0.054(3) 0.060(3) 0.050(2) -0.009(2) 0.000(2) 0.037(2)
C11 0.109(3) 0.060(3) 0.070(3) 0.010(2) 0.030(3) 0.054(3)
C12 0.114(4) 0.064(3) 0.067(3) 0.018(2) 0.041(2) 0.058(3)

loop_
_atom_type_symbol
_atom_type_description
_atom_type_scat_dispersion_real
_atom_type_scat_dispersion_imag
_atom_type_scat_source
C C 0.0033 0.0016 'International Tables Vol C Tables 4.2.6.8 and 6.1.1.4'
H H 0.0000 0.0000 'International Tables Vol C Tables 4.2.6.8 and 6.1.1.4'
N N 0.0061 0.0033 'International Tables Vol C Tables 4.2.6.8 and 6.1.1.4'
Ni Ni 0.3393 1.1124 'International Tables Vol C Tables 4.2.6.8 and 6.1.1.4'

loop_
_geom_angle_atom_site_label_1
_geom_angle_atom_site_label_2
_geom_angle_atom_site_label_3
_geom_angle
_geom_angle_site_symmetry_1
_geom_angle_site_symmetry_3
N2 Ni1 N2 179.997(1) 13_666 .
N2 Ni1 N4 102.37(13) 13_666 .
N2 Ni1 N4 77.63(13) . .
N2 Ni1 N4 77.63(13) 13_666 13_666
N2 Ni1 N4 102.36(13) . 13_666
N4 Ni1 N4 179.997(1) . 13_666
N2 Ni1 N5 89.88(11) 13_666 12_657
N2 Ni1 N5 90.12(11) . 12_657
N4 Ni1 N5 86.59(10) . 12_657
N4 Ni1 N5 93.42(10) 13_666 12_657
N2 Ni1 N5 90.12(11) 13_666 6_564
N2 Ni1 N5 89.88(11) . 6_564
N4 Ni1 N5 93.42(10) . 6_564
N4 Ni1 N5 86.58(10) 13_666 6_564
N5 Ni1 N5 180.0 12_657 6_564
C7 N1 N2 103.4(3) . .
C6 N2 N1 107.0(3) . .
C6 N2 Ni1 116.7(3) . .
N1 N2 Ni1 136.3(3) . .
C6 N3 C7 99.7(3) . .
C1 N4 C5 118.2(4) . .
C1 N4 Ni1 128.2(3) . .
C5 N4 Ni1 113.5(3) . .
C12 N5 C8 115.7(3) . .
C12 N5 Ni1 123.1(3) . 8_655
C8 N5 Ni1 120.5(3) . 8_655
N4 C1 C2 121.9(4) . .
N4 C1 H1 119.0 . .
C2 C1 H1 119.0 . .
C1 C2 C3 119.9(5) . .
C1 C2 H2 120.1 . .
C3 C2 H2 120.1 . .
C4 C3 C2 118.7(5) . .
C4 C3 H3 120.7 . .
C2 C3 H3 120.7 . .
C3 C4 C5 119.3(4) . .
C3 C4 H4 120.3 . .
C5 C4 H4 120.3 . .
N4 C5 C4 122.0(4) . .
N4 C5 C6 113.4(4) . .
C4 C5 C6 124.6(4) . .
N2 C6 N3 114.4(3) . .
N2 C6 C5 118.6(4) . .
N3 C6 C5 126.9(4) . .
N1 C7 N3 115.4(3) . .
N1 C7 C10 119.5(4) . .
N3 C7 C10 125.0(4) . .
N5 C8 C9 123.7(3) . .
N5 C8 H8 118.2 . .
C9 C8 H8 118.2 . .
C10 C9 C8 120.8(4) . .
C10 C9 H9 119.6 . .
C8 C9 H9 119.6 . .
C9 C10 C11 116.2(3) . .
C9 C10 C7 121.4(4) . .
C11 C10 C7 122.4(4) . .
C10 C11 C12 119.8(4) . .
C10 C11 H11 120.1 . .
C12 C11 H11 120.1 . .
N5 C12 C11 123.8(3) . .
N5 C12 H12 118.1 . .
C11 C12 H12 118.1 . .

loop_
_geom_bond_atom_site_label_1
_geom_bond_atom_site_label_2
_geom_bond_distance
_geom_bond_site_symmetry_2
Ni1 N2 2.019(3) 13_666
Ni1 N2 2.019(3) .
Ni1 N4 2.170(3) .
Ni1 N4 2.170(3) 13_666
Ni1 N5 2.184(3) 12_657
Ni1 N5 2.184(3) 6_564
N1 C7 1.338(4) .
N1 N2 1.359(3) .
N2 C6 1.318(4) .
N3 C6 1.338(4) .
N3 C7 1.348(4) .
N4 C1 1.342(4) .
N4 C5 1.344(4) .
N5 C12 1.324(4) .
N5 C8 1.330(4) .
N5 Ni1 2.184(3) 8_655
C1 C2 1.362(5) .
C1 H1 0.9300 .
C2 C3 1.375(5) .
C2 H2 0.9300 .
C3 C4 1.364(5) .
C3 H3 0.9300 .
C4 C5 1.375(5) .
C4 H4 0.9300 .
C5 C6 1.461(5) .
C7 C10 1.468(4) .
C8 C9 1.362(4) .
C8 H8 0.9300 .
C9 C10 1.362(4) .
C9 H9 0.9300 .
C10 C11 1.373(4) .
C11 C12 1.377(4) .
C11 H11 0.9300 .
C12 H12 0.9300 .

loop_
_geom_torsion_atom_site_label_1
_geom_torsion_atom_site_label_2
_geom_torsion_atom_site_label_3
_geom_torsion_atom_site_label_4
_geom_torsion
_geom_torsion_site_symmetry_1
C7 N1 N2 C6 -0.4(4) .
C7 N1 N2 Ni1 176.8(2) .
N2 Ni1 N2 C6 150(21) 13_666
N4 Ni1 N2 C6 -3.2(2) .
N4 Ni1 N2 C6 176.8(2) 13_666
N5 Ni1 N2 C6 -89.6(3) 12_657
N5 Ni1 N2 C6 90.4(3) 6_564
N2 Ni1 N2 N1 -27(21) 13_666
N4 Ni1 N2 N1 179.8(3) .
N4 Ni1 N2 N1 -0.2(3) 13_666
N5 Ni1 N2 N1 93.4(3) 12_657
N5 Ni1 N2 N1 -86.6(3) 6_564
N2 Ni1 N4 C1 4.4(3) 13_666
N2 Ni1 N4 C1 -175.6(3) .
N4 Ni1 N4 C1 162(14) 13_666
N5 Ni1 N4 C1 -84.8(3) 12_657
N5 Ni1 N4 C1 95.2(3) 6_564
N2 Ni1 N4 C5 -179.6(2) 13_666
N2 Ni1 N4 C5 0.4(2) .
N4 Ni1 N4 C5 -22(14) 13_666
N5 Ni1 N4 C5 91.3(2) 12_657
N5 Ni1 N4 C5 -88.7(2) 6_564
C5 N4 C1 C2 -0.3(6) .
Ni1 N4 C1 C2 175.6(3) .
N4 C1 C2 C3 1.0(7) .
C1 C2 C3 C4 -0.8(7) .
C2 C3 C4 C5 0.0(7) .
C1 N4 C5 C4 -0.5(5) .
Ni1 N4 C5 C4 -177.0(3) .
C1 N4 C5 C6 178.5(3) .
Ni1 N4 C5 C6 2.0(4) .
C3 C4 C5 N4 0.7(6) .
C3 C4 C5 C6 -178.3(4) .
N1 N2 C6 N3 -0.1(4) .
Ni1 N2 C6 N3 -177.9(2) .
N1 N2 C6 C5 -176.7(3) .
Ni1 N2 C6 C5 5.5(4) .
C7 N3 C6 N2 0.5(4) .
C7 N3 C6 C5 176.8(3) .
N4 C5 C6 N2 -4.9(5) .
C4 C5 C6 N2 174.1(4) .
N4 C5 C6 N3 178.9(3) .
C4 C5 C6 N3 -2.1(6) .
N2 N1 C7 N3 0.8(4) .
N2 N1 C7 C10 -178.7(3) .
C6 N3 C7 N1 -0.8(4) .
C6 N3 C7 C10 178.6(3) .
C12 N5 C8 C9 2.7(6) .
Ni1 N5 C8 C9 -167.7(3) 8_655
N5 C8 C9 C10 -1.5(6) .
C8 C9 C10 C11 -0.8(5) .
C8 C9 C10 C7 177.1(3) .
N1 C7 C10 C9 -8.5(5) .
N3 C7 C10 C9 172.0(4) .
N1 C7 C10 C11 169.3(3) .
N3 C7 C10 C11 -10.1(6) .
C9 C10 C11 C12 1.9(6) .
C7 C10 C11 C12 -176.1(3) .
C8 N5 C12 C11 -1.5(6) .
Ni1 N5 C12 C11 168.6(3) 8_655
C10 C11 C12 N5 -0.7(6) .

loop_
_platon_squeeze_void_nr
_platon_squeeze_void_average_x
_platon_squeeze_void_average_y
_platon_squeeze_void_average_z
_platon_squeeze_void_volume
_platon_squeeze_void_count_electrons
1 0.000 0.000 -0.004 550.4 111.6
2 0.333 0.667 0.678 551.2 111.6
3 0.667 0.333 0.345 551.1 111.6
